data_4119131
loop_
_publ_author_name
'Segawa, Yasutomo'
'Yamashita, Makoto'
'Nozaki, Kyoko'

_publ_section_title
;
 Syntheses of PBP Pincer Iridium Complexes: A Supporting Boryl Ligand
;
_journal_issue 26
_journal_name_full 'Journal of the American Chemical Society'
_journal_page_first 9201
_journal_page_last 9203
_journal_paper_doi 10.1021/ja9037092
_journal_volume 131
_journal_year 2009
_chemical_formula_sum 'C29 H53 B Cl Ir N2 O2 P2'
_chemical_formula_weight 762.13
_chemical_name_systematic
; 
 ? 
;
_space_group_IT_number 14
_symmetry_cell_setting monoclinic
_symmetry_space_group_name_Hall '-P 2yn'
_symmetry_space_group_name_H-M 'P 1 21/n 1'
_atom_sites_solution_hydrogens geom
_atom_sites_solution_primary direct
_atom_sites_solution_secondary difmap
_audit_creation_method SHELXL-97
_cell_angle_alpha 90
_cell_angle_beta 105.4918(7)
_cell_angle_gamma 90
_cell_formula_units_Z 4
_cell_length_a 13.543(3)
_cell_length_b 15.306(3)
_cell_length_c 16.208(4)
_cell_measurement_reflns_used 10224
_cell_measurement_temperature 103.1500
_cell_measurement_theta_max 27.4835
_cell_measurement_theta_min 3.0863
_cell_volume 3237.7(12)
_computing_cell_refinement 'RIGAKU CrystalClear'
_computing_data_collection 'RIGAKU CrystalClear'
_computing_data_reduction 'RIGAKU CrystalClear'
_computing_molecular_graphics ORTEP-III
_computing_structure_refinement 'SHELXL-97 (Sheldrick, 1997)'
_computing_structure_solution SIR-97
_diffrn_ambient_temperature 103(2)
_diffrn_detector_area_resol_mean 7.31
_diffrn_measured_fraction_theta_full 0.978
_diffrn_measured_fraction_theta_max 0.978
_diffrn_measurement_device_type 'RIGAKU/MSC Meacury CCD'
_diffrn_measurement_method 'omega scans'
_diffrn_radiation_monochromator graphite
_diffrn_radiation_source 'fine-focus sealed tube'
_diffrn_radiation_type MoK\a
_diffrn_radiation_wavelength 0.71070
_diffrn_reflns_av_R_equivalents 0.0470
_diffrn_reflns_av_sigmaI/netI 0.0401
_diffrn_reflns_limit_h_max 16
_diffrn_reflns_limit_h_min -16
_diffrn_reflns_limit_k_max 18
_diffrn_reflns_limit_k_min -17
_diffrn_reflns_limit_l_max 19
_diffrn_reflns_limit_l_min -16
_diffrn_reflns_number 20380
_diffrn_reflns_theta_full 25.00
_diffrn_reflns_theta_max 25.00
_diffrn_reflns_theta_min 3.09
_exptl_absorpt_coefficient_mu 4.333
_exptl_absorpt_correction_T_max 0.3123
_exptl_absorpt_correction_T_min 0.1991
_exptl_absorpt_correction_type numerical
_exptl_absorpt_process_details 'Jacobson, R. (1998) Private communication'
_exptl_crystal_colour Colorless
_exptl_crystal_density_diffrn 1.563
_exptl_crystal_density_method 'not measured'
_exptl_crystal_description Block
_exptl_crystal_F_000 1544
_exptl_crystal_size_max 0.55
_exptl_crystal_size_mid 0.45
_exptl_crystal_size_min 0.40
_refine_diff_density_max 3.856
_refine_diff_density_min -1.254
_refine_diff_density_rms 0.121
_refine_ls_extinction_method none
_refine_ls_goodness_of_fit_ref 1.066
_refine_ls_hydrogen_treatment constr
_refine_ls_matrix_type full
_refine_ls_number_parameters 356
_refine_ls_number_reflns 5582
_refine_ls_number_restraints 80
_refine_ls_restrained_S_all 1.089
_refine_ls_R_factor_all 0.0361
_refine_ls_R_factor_gt 0.0325
_refine_ls_shift/su_max 0.001
_refine_ls_shift/su_mean 0.000
_refine_ls_structure_factor_coef Fsqd
_refine_ls_weighting_details 'calc w=1/[\s^2^(Fo^2^)+(0.0309P)^2^+10.5617P] where P=(Fo^2^+2Fc^2^)/3'
_refine_ls_weighting_scheme calc
_refine_ls_wR_factor_gt 0.0774
_refine_ls_wR_factor_ref 0.0794
_reflns_number_gt 5187
_reflns_number_total 5582
_reflns_threshold_expression >2sigma(I)
_cod_data_source_file ja9037092sup1.cif
_cod_data_source_block 7
_cod_depositor_comments
;
The following automatic conversions were performed:
'_atom_site_symetry_multiplicity' tag replaced with
'_atom_site_symmetry_multiplicity'.

Automatic conversion script
Id: cif_correct_tags 1440 2010-10-19 06:21:57Z saulius 

The following automatic conversions were performed:

'_symmetry_cell_setting' value 'Monoclinic' changed to 'monoclinic'
according to /home/saulius/struct/CIF-dictionaries/cif_core.dic
dictionary named 'cif_core.dic' version 2.4.2 from
2011-04-26.

'_exptl_absorpt_correction_type' value 'Numerical'
changed to 'numerical' according to
/home/saulius/struct/CIF-dictionaries/cif_core.dic dictionary named
'cif_core.dic' version 2.4.2 from 2011-04-26.

Automatic conversion script
Id: cif_fix_values 1891 2012-01-12 08:04:46Z andrius 
;
_cod_original_cell_volume 3237.8(13)
_cod_original_sg_symbol_H-M P21/n
_cod_database_code 4119131

loop_
_symmetry_equiv_pos_as_xyz
'x, y, z'
'-x+1/2, y+1/2, -z+1/2'
'-x, -y, -z'
'x-1/2, -y-1/2, z-1/2'

loop_
_atom_site_label
_atom_site_type_symbol
_atom_site_fract_x
_atom_site_fract_y
_atom_site_fract_z
_atom_site_U_iso_or_equiv
_atom_site_adp_type
_atom_site_occupancy
_atom_site_symmetry_multiplicity
_atom_site_calc_flag
_atom_site_refinement_flags
Ir1 Ir 0.825894(13) 0.383433(11) 0.621612(11) 0.01327(8) Uani 1 1 d .
Cl1 Cl 0.85380(10) 0.23278(8) 0.68812(8) 0.0240(3) Uani 1 1 d .
C1 C 0.9714(4) 0.4027(3) 0.6596(3) 0.0204(11) Uani 1 1 d .
O1 O 1.0575(3) 0.4139(3) 0.6829(2) 0.0314(9) Uani 1 1 d .
B1 B 0.7890(4) 0.5001(4) 0.5649(4) 0.0183(12) Uani 1 1 d .
N1 N 0.7356(3) 0.5684(2) 0.5942(3) 0.0178(9) Uani 1 1 d .
C2 C 0.6994(4) 0.6277(3) 0.5272(3) 0.0156(10) Uani 1 1 d .
C3 C 0.7352(4) 0.6006(3) 0.4564(3) 0.0170(10) Uani 1 1 d .
N2 N 0.7910(3) 0.5233(3) 0.4800(3) 0.0183(9) Uani 1 1 d .
C4 C 0.6387(4) 0.7012(3) 0.5224(3) 0.0195(10) Uani 1 1 d .
H1 H 0.6134 0.7184 0.5692 0.023 Uiso 1 1 calc R
C5 C 0.6160(4) 0.7489(3) 0.4468(3) 0.0242(12) Uani 1 1 d .
H2 H 0.5742 0.7996 0.4417 0.029 Uiso 1 1 calc R
C6 C 0.6528(4) 0.7242(4) 0.3793(3) 0.0255(12) Uani 1 1 d .
H3 H 0.6373 0.7590 0.3290 0.031 Uiso 1 1 calc R
C7 C 0.7127(4) 0.6491(3) 0.3824(3) 0.0217(11) Uani 1 1 d .
H4 H 0.7370 0.6323 0.3349 0.026 Uiso 1 1 calc R
C8 C 0.7002(4) 0.5564(3) 0.6698(3) 0.0208(11) Uani 1 1 d .
H5 H 0.6253 0.5459 0.6538 0.025 Uiso 1 1 calc R
H6 H 0.7151 0.6089 0.7067 0.025 Uiso 1 1 calc R
P1 P 0.77004(9) 0.45938(8) 0.72721(8) 0.0156(3) Uani 1 1 d .
C9 C 0.8758(4) 0.5083(3) 0.8160(3) 0.0210(11) Uani 1 1 d .
C10 C 0.8400(4) 0.5551(4) 0.8857(3) 0.0291(13) Uani 1 1 d .
H7 H 0.8987 0.5830 0.9257 0.044 Uiso 1 1 calc R
H8 H 0.8090 0.5127 0.9167 0.044 Uiso 1 1 calc R
H9 H 0.7892 0.5996 0.8597 0.044 Uiso 1 1 calc R
C11 C 0.9308(4) 0.5764(3) 0.7736(4) 0.0265(12) Uani 1 1 d .
H10 H 0.8854 0.6264 0.7542 0.040 Uiso 1 1 calc R
H11 H 0.9486 0.5497 0.7245 0.040 Uiso 1 1 calc R
H12 H 0.9934 0.5961 0.8153 0.040 Uiso 1 1 calc R
C12 C 0.9520(4) 0.4359(3) 0.8581(3) 0.0245(12) Uani 1 1 d .
H13 H 1.0135 0.4625 0.8957 0.037 Uiso 1 1 calc R
H14 H 0.9710 0.4017 0.8135 0.037 Uiso 1 1 calc R
H15 H 0.9199 0.3975 0.8918 0.037 Uiso 1 1 calc R
C13 C 0.6695(4) 0.4064(3) 0.7714(3) 0.0220(11) Uani 1 1 d .
C14 C 0.6074(4) 0.4722(4) 0.8087(4) 0.0318(13) Uani 1 1 d .
H16 H 0.5551 0.4410 0.8289 0.048 Uiso 1 1 calc R
H17 H 0.5741 0.5141 0.7643 0.048 Uiso 1 1 calc R
H18 H 0.6532 0.5034 0.8567 0.048 Uiso 1 1 calc R
C15 C 0.7203(4) 0.3395(4) 0.8398(3) 0.0278(12) Uani 1 1 d .
H19 H 0.7717 0.3688 0.8856 0.042 Uiso 1 1 calc R
H20 H 0.7534 0.2941 0.8139 0.042 Uiso 1 1 calc R
H21 H 0.6682 0.3128 0.8636 0.042 Uiso 1 1 calc R
C16 C 0.5953(4) 0.3562(4) 0.6992(4) 0.0326(13) Uani 1 1 d .
H22 H 0.6323 0.3094 0.6790 0.049 Uiso 1 1 calc R
H23 H 0.5658 0.3962 0.6518 0.049 Uiso 1 1 calc R
H24 H 0.5404 0.3310 0.7205 0.049 Uiso 1 1 calc R
C17 C 0.8211(4) 0.4587(3) 0.4255(3) 0.0182(10) Uani 1 1 d .
H25 H 0.8923 0.4690 0.4228 0.022 Uiso 1 1 calc R
H26 H 0.7751 0.4610 0.3667 0.022 Uiso 1 1 calc R
P2 P 0.81027(9) 0.35036(8) 0.47654(8) 0.0145(2) Uani 1 1 d .
C18 C 0.6771(4) 0.3127(3) 0.4179(3) 0.0208(11) Uani 1 1 d .
C19 C 0.6019(4) 0.3888(3) 0.4164(4) 0.0244(12) Uani 1 1 d .
H27 H 0.6218 0.4390 0.3868 0.037 Uiso 1 1 calc R
H28 H 0.6040 0.4054 0.4752 0.037 Uiso 1 1 calc R
H29 H 0.5324 0.3704 0.3862 0.037 Uiso 1 1 calc R
C20 C 0.6653(4) 0.2864(4) 0.3243(3) 0.0296(13) Uani 1 1 d .
H30 H 0.5930 0.2741 0.2964 0.044 Uiso 1 1 calc R
H31 H 0.7062 0.2340 0.3225 0.044 Uiso 1 1 calc R
H32 H 0.6890 0.3343 0.2943 0.044 Uiso 1 1 calc R
C21 C 0.6446(4) 0.2357(3) 0.4656(3) 0.0252(12) Uani 1 1 d .
H33 H 0.6484 0.2531 0.5245 0.038 Uiso 1 1 calc R
H34 H 0.6906 0.1861 0.4662 0.038 Uiso 1 1 calc R
H35 H 0.5742 0.2187 0.4364 0.038 Uiso 1 1 calc R
C22 C 0.9101(4) 0.2812(3) 0.4458(3) 0.0223(11) Uani 1 1 d .
C23 C 1.0147(4) 0.3047(4) 0.5053(4) 0.0267(12) Uani 1 1 d .
H36 H 1.0178 0.2856 0.5637 0.040 Uiso 1 1 calc R
H37 H 1.0246 0.3681 0.5047 0.040 Uiso 1 1 calc R
H38 H 1.0687 0.2754 0.4857 0.040 Uiso 1 1 calc R
C24 C 0.9152(5) 0.2963(4) 0.3537(4) 0.0327(13) Uani 1 1 d .
H39 H 0.9321 0.3576 0.3466 0.049 Uiso 1 1 calc R
H40 H 0.8487 0.2823 0.3141 0.049 Uiso 1 1 calc R
H41 H 0.9682 0.2586 0.3416 0.049 Uiso 1 1 calc R
C25 C 0.8895(4) 0.1843(3) 0.4597(4) 0.0286(12) Uani 1 1 d .
H42 H 0.9456 0.1488 0.4500 0.043 Uiso 1 1 calc R
H43 H 0.8249 0.1667 0.4194 0.043 Uiso 1 1 calc R
H44 H 0.8850 0.1757 0.5185 0.043 Uiso 1 1 calc R
O2 O 0.3307(4) 0.5242(4) 0.8072(3) 0.0655(14) Uani 1 1 d DU
C26 C 0.2342(4) 0.5128(5) 0.8243(4) 0.0522(17) Uani 1 1 d DU
H45 H 0.2099 0.4520 0.8114 0.063 Uiso 1 1 calc R
H46 H 0.1830 0.5529 0.7883 0.063 Uiso 1 1 calc R
C27 C 0.2477(4) 0.5328(4) 0.9191(4) 0.0429(14) Uani 1 1 d DU
H47 H 0.2592 0.4787 0.9538 0.051 Uiso 1 1 calc R
H48 H 0.1871 0.5636 0.9280 0.051 Uiso 1 1 calc R
C28 C 0.3431(5) 0.5919(5) 0.9420(4) 0.0625(18) Uani 1 1 d DU
H49 H 0.3235 0.6544 0.9365 0.075 Uiso 1 1 calc R
H50 H 0.3849 0.5807 1.0012 0.075 Uiso 1 1 calc R
C29 C 0.4007(5) 0.5669(6) 0.8777(4) 0.0595(18) Uani 1 1 d DU
H51 H 0.4294 0.6197 0.8574 0.071 Uiso 1 1 calc R
H52 H 0.4580 0.5272 0.9044 0.071 Uiso 1 1 calc R

loop_
_atom_site_aniso_label
_atom_site_aniso_U_11
_atom_site_aniso_U_22
_atom_site_aniso_U_33
_atom_site_aniso_U_23
_atom_site_aniso_U_13
_atom_site_aniso_U_12
Ir1 0.01239(11) 0.01112(11) 0.01513(12) 0.00100(7) 0.00167(8) 0.00003(7)
Cl1 0.0281(7) 0.0138(6) 0.0284(7) 0.0051(5) 0.0043(5) -0.0010(5)
C1 0.021(3) 0.017(2) 0.023(3) 0.002(2) 0.005(2) -0.002(2)
O1 0.016(2) 0.043(2) 0.032(2) -0.0071(19) 0.0018(16) -0.0098(17)
B1 0.018(3) 0.018(3) 0.018(3) -0.001(2) 0.002(2) -0.002(2)
N1 0.021(2) 0.011(2) 0.020(2) 0.0033(16) 0.0027(17) 0.0035(17)
C2 0.017(2) 0.012(2) 0.014(2) 0.0020(18) -0.0045(19) -0.0022(18)
C3 0.016(3) 0.013(2) 0.017(3) 0.0018(19) -0.003(2) -0.0051(19)
N2 0.021(2) 0.016(2) 0.018(2) 0.0006(17) 0.0048(17) 0.0017(17)
C4 0.018(3) 0.017(3) 0.020(3) 0.001(2) -0.001(2) 0.001(2)
C5 0.023(3) 0.018(3) 0.026(3) 0.006(2) -0.002(2) 0.003(2)
C6 0.028(3) 0.022(3) 0.021(3) 0.009(2) -0.003(2) 0.001(2)
C7 0.023(3) 0.023(3) 0.018(3) 0.003(2) 0.003(2) -0.003(2)
C8 0.024(3) 0.020(3) 0.017(3) 0.003(2) 0.004(2) 0.008(2)
P1 0.0175(6) 0.0144(6) 0.0140(6) 0.0025(5) 0.0026(5) 0.0027(5)
C9 0.023(3) 0.018(3) 0.018(3) 0.003(2) -0.002(2) 0.004(2)
C10 0.035(3) 0.027(3) 0.022(3) -0.006(2) 0.001(2) 0.008(2)
C11 0.029(3) 0.017(3) 0.029(3) -0.001(2) 0.000(2) -0.006(2)
C12 0.022(3) 0.025(3) 0.022(3) -0.001(2) -0.001(2) 0.006(2)
C13 0.022(3) 0.024(3) 0.021(3) 0.006(2) 0.008(2) 0.002(2)
C14 0.029(3) 0.044(4) 0.027(3) 0.007(3) 0.015(3) 0.011(3)
C15 0.032(3) 0.027(3) 0.024(3) 0.008(2) 0.008(2) -0.001(2)
C16 0.021(3) 0.044(3) 0.032(3) 0.002(3) 0.006(2) -0.011(3)
C17 0.019(3) 0.018(2) 0.019(3) 0.001(2) 0.007(2) -0.003(2)
P2 0.0129(6) 0.0127(6) 0.0171(6) -0.0012(5) 0.0025(5) -0.0020(5)
C18 0.019(3) 0.021(3) 0.019(3) -0.004(2) -0.001(2) -0.007(2)
C19 0.018(3) 0.029(3) 0.022(3) 0.000(2) -0.002(2) -0.005(2)
C20 0.029(3) 0.031(3) 0.022(3) -0.006(2) -0.005(2) 0.001(2)
C21 0.018(3) 0.023(3) 0.031(3) -0.002(2) 0.000(2) -0.005(2)
C22 0.020(3) 0.021(3) 0.027(3) -0.003(2) 0.008(2) 0.003(2)
C23 0.018(3) 0.028(3) 0.035(3) -0.003(2) 0.009(2) 0.001(2)
C24 0.032(3) 0.037(3) 0.033(3) -0.008(3) 0.014(3) 0.003(3)
C25 0.028(3) 0.021(3) 0.033(3) -0.007(2) 0.002(2) 0.003(2)
O2 0.079(3) 0.078(3) 0.043(3) -0.016(2) 0.024(2) -0.022(3)
C26 0.044(3) 0.046(3) 0.054(3) 0.004(3) -0.009(3) -0.010(3)
C27 0.040(3) 0.042(3) 0.048(3) 0.001(3) 0.013(3) 0.002(3)
C28 0.047(4) 0.086(4) 0.056(4) -0.016(3) 0.016(3) -0.008(3)
C29 0.051(4) 0.085(4) 0.045(4) -0.009(3) 0.016(3) -0.024(3)

loop_
_atom_type_symbol
_atom_type_description
_atom_type_scat_dispersion_real
_atom_type_scat_dispersion_imag
_atom_type_scat_source
C C 0.0033 0.0016 'International Tables Vol C Tables 4.2.6.8 and 6.1.1.4'
H H 0.0000 0.0000 'International Tables Vol C Tables 4.2.6.8 and 6.1.1.4'
B B 0.0013 0.0007 'International Tables Vol C Tables 4.2.6.8 and 6.1.1.4'
N N 0.0061 0.0033 'International Tables Vol C Tables 4.2.6.8 and 6.1.1.4'
O O 0.0106 0.0060 'International Tables Vol C Tables 4.2.6.8 and 6.1.1.4'
P P 0.1023 0.0942 'International Tables Vol C Tables 4.2.6.8 and 6.1.1.4'
Cl Cl 0.1484 0.1585 'International Tables Vol C Tables 4.2.6.8 and 6.1.1.4'
Ir Ir -1.4442 7.9887 'International Tables Vol C Tables 4.2.6.8 and 6.1.1.4'

loop_
_geom_angle_atom_site_label_1
_geom_angle_atom_site_label_2
_geom_angle_atom_site_label_3
_geom_angle
C1 Ir1 B1 96.8(2)
C1 Ir1 P1 101.07(16)
B1 Ir1 P1 78.75(16)
C1 Ir1 P2 99.42(16)
B1 Ir1 P2 77.85(16)
P1 Ir1 P2 150.44(4)
C1 Ir1 Cl1 88.83(15)
B1 Ir1 Cl1 174.36(16)
P1 Ir1 Cl1 100.40(4)
P2 Ir1 Cl1 101.10(4)
O1 C1 Ir1 179.3(5)
N1 B1 N2 106.3(4)
N1 B1 Ir1 125.9(4)
N2 B1 Ir1 126.5(4)
C2 N1 B1 108.7(4)
C2 N1 C8 128.0(4)
B1 N1 C8 120.3(4)
C4 C2 N1 130.6(5)
C4 C2 C3 121.2(4)
N1 C2 C3 108.2(4)
C7 C3 N2 132.3(5)
C7 C3 C2 120.1(5)
N2 C3 C2 107.5(4)
C3 N2 B1 109.0(4)
C3 N2 C17 128.8(4)
B1 N2 C17 119.8(4)
C2 C4 C5 117.8(5)
C2 C4 H1 121.1
C5 C4 H1 121.1
C6 C5 C4 121.1(5)
C6 C5 H2 119.5
C4 C5 H2 119.5
C5 C6 C7 121.9(5)
C5 C6 H3 119.0
C7 C6 H3 119.0
C3 C7 C6 117.9(5)
C3 C7 H4 121.1
C6 C7 H4 121.1
N1 C8 P1 106.6(3)
N1 C8 H5 110.4
P1 C8 H5 110.4
N1 C8 H6 110.4
P1 C8 H6 110.4
H5 C8 H6 108.6
C8 P1 C13 102.1(2)
C8 P1 C9 104.1(2)
C13 P1 C9 111.0(2)
C8 P1 Ir1 104.38(16)
C13 P1 Ir1 117.99(17)
C9 P1 Ir1 115.04(17)
C10 C9 C12 108.5(4)
C10 C9 C11 107.5(4)
C12 C9 C11 109.6(4)
C10 C9 P1 115.1(4)
C12 C9 P1 109.5(3)
C11 C9 P1 106.6(3)
C9 C10 H7 109.5
C9 C10 H8 109.5
H7 C10 H8 109.5
C9 C10 H9 109.5
H7 C10 H9 109.5
H8 C10 H9 109.5
C9 C11 H10 109.5
C9 C11 H11 109.5
H10 C11 H11 109.5
C9 C11 H12 109.5
H10 C11 H12 109.5
H11 C11 H12 109.5
C9 C12 H13 109.5
C9 C12 H14 109.5
H13 C12 H14 109.5
C9 C12 H15 109.5
H13 C12 H15 109.5
H14 C12 H15 109.5
C15 C13 C16 107.1(5)
C15 C13 C14 110.0(4)
C16 C13 C14 108.2(5)
C15 C13 P1 109.5(4)
C16 C13 P1 108.6(4)
C14 C13 P1 113.3(4)
C13 C14 H16 109.5
C13 C14 H17 109.5
H16 C14 H17 109.5
C13 C14 H18 109.5
H16 C14 H18 109.5
H17 C14 H18 109.5
C13 C15 H19 109.5
C13 C15 H20 109.5
H19 C15 H20 109.5
C13 C15 H21 109.5
H19 C15 H21 109.5
H20 C15 H21 109.5
C13 C16 H22 109.5
C13 C16 H23 109.5
H22 C16 H23 109.5
C13 C16 H24 109.5
H22 C16 H24 109.5
H23 C16 H24 109.5
N2 C17 P2 105.4(3)
N2 C17 H25 110.7
P2 C17 H25 110.7
N2 C17 H26 110.7
P2 C17 H26 110.7
H25 C17 H26 108.8
C17 P2 C22 103.5(2)
C17 P2 C18 103.0(2)
C22 P2 C18 110.5(2)
C17 P2 Ir1 104.66(16)
C22 P2 Ir1 120.29(17)
C18 P2 Ir1 112.73(16)
C20 C18 C21 109.1(4)
C20 C18 C19 106.7(4)
C21 C18 C19 108.1(4)
C20 C18 P2 114.2(4)
C21 C18 P2 110.1(3)
C19 C18 P2 108.3(3)
C18 C19 H27 109.5
C18 C19 H28 109.5
H27 C19 H28 109.5
C18 C19 H29 109.5
H27 C19 H29 109.5
H28 C19 H29 109.5
C18 C20 H30 109.5
C18 C20 H31 109.5
H30 C20 H31 109.5
C18 C20 H32 109.5
H30 C20 H32 109.5
H31 C20 H32 109.5
C18 C21 H33 109.5
C18 C21 H34 109.5
H33 C21 H34 109.5
C18 C21 H35 109.5
H33 C21 H35 109.5
H34 C21 H35 109.5
C23 C22 C24 107.7(4)
C23 C22 C25 107.9(4)
C24 C22 C25 110.3(4)
C23 C22 P2 108.0(3)
C24 C22 P2 113.3(4)
C25 C22 P2 109.4(4)
C22 C23 H36 109.5
C22 C23 H37 109.5
H36 C23 H37 109.5
C22 C23 H38 109.5
H36 C23 H38 109.5
H37 C23 H38 109.5
C22 C24 H39 109.5
C22 C24 H40 109.5
H39 C24 H40 109.5
C22 C24 H41 109.5
H39 C24 H41 109.5
H40 C24 H41 109.5
C22 C25 H42 109.5
C22 C25 H43 109.5
H42 C25 H43 109.5
C22 C25 H44 109.5
H42 C25 H44 109.5
H43 C25 H44 109.5
C26 O2 C29 110.4(4)
O2 C26 C27 107.6(4)
O2 C26 H45 110.2
C27 C26 H45 110.2
O2 C26 H46 110.2
C27 C26 H46 110.2
H45 C26 H46 108.5
C26 C27 C28 103.2(4)
C26 C27 H47 111.1
C28 C27 H47 111.1
C26 C27 H48 111.1
C28 C27 H48 111.1
H47 C27 H48 109.1
C29 C28 C27 103.9(4)
C29 C28 H49 111.0
C27 C28 H49 111.0
C29 C28 H50 111.0
C27 C28 H50 111.0
H49 C28 H50 109.0
O2 C29 C28 108.2(4)
O2 C29 H51 110.1
C28 C29 H51 110.1
O2 C29 H52 110.1
C28 C29 H52 110.1
H51 C29 H52 108.4

loop_
_geom_bond_atom_site_label_1
_geom_bond_atom_site_label_2
_geom_bond_distance
Ir1 C1 1.923(5)
Ir1 B1 2.010(6)
Ir1 P1 2.3546(13)
Ir1 P2 2.3588(13)
Ir1 Cl1 2.5307(13)
C1 O1 1.139(6)
B1 N1 1.423(7)
B1 N2 1.428(7)
N1 C2 1.400(6)
N1 C8 1.442(6)
C2 C4 1.382(7)
C2 C3 1.422(7)
C3 C7 1.373(7)
C3 N2 1.401(6)
N2 C17 1.455(6)
C4 C5 1.389(7)
C4 H1 0.9500
C5 C6 1.371(8)
C5 H2 0.9500
C6 C7 1.399(8)
C6 H3 0.9500
C7 H4 0.9500
C8 P1 1.870(5)
C8 H5 0.9900
C8 H6 0.9900
P1 C13 1.883(5)
P1 C9 1.892(5)
C9 C10 1.523(7)
C9 C12 1.544(7)
C9 C11 1.545(7)
C10 H7 0.9800
C10 H8 0.9800
C10 H9 0.9800
C11 H10 0.9800
C11 H11 0.9800
C11 H12 0.9800
C12 H13 0.9800
C12 H14 0.9800
C12 H15 0.9800
C13 C15 1.530(7)
C13 C16 1.530(8)
C13 C14 1.536(7)
C14 H16 0.9800
C14 H17 0.9800
C14 H18 0.9800
C15 H19 0.9800
C15 H20 0.9800
C15 H21 0.9800
C16 H22 0.9800
C16 H23 0.9800
C16 H24 0.9800
C17 P2 1.876(5)
C17 H25 0.9900
C17 H26 0.9900
P2 C22 1.886(5)
P2 C18 1.890(5)
C18 C20 1.536(7)
C18 C21 1.537(7)
C18 C19 1.544(7)
C19 H27 0.9800
C19 H28 0.9800
C19 H29 0.9800
C20 H30 0.9800
C20 H31 0.9800
C20 H32 0.9800
C21 H33 0.9800
C21 H34 0.9800
C21 H35 0.9800
C22 C23 1.529(7)
C22 C24 1.529(7)
C22 C25 1.536(7)
C23 H36 0.9800
C23 H37 0.9800
C23 H38 0.9800
C24 H39 0.9800
C24 H40 0.9800
C24 H41 0.9800
C25 H42 0.9800
C25 H43 0.9800
C25 H44 0.9800
O2 C26 1.418(6)
O2 C29 1.432(6)
C26 C27 1.529(7)
C26 H45 0.9900
C26 H46 0.9900
C27 C28 1.539(7)
C27 H47 0.9900
C27 H48 0.9900
C28 C29 1.510(7)
C28 H49 0.9900
C28 H50 0.9900
C29 H51 0.9900
C29 H52 0.9900

loop_
_geom_torsion_atom_site_label_1
_geom_torsion_atom_site_label_2
_geom_torsion_atom_site_label_3
_geom_torsion_atom_site_label_4
_geom_torsion
C1 Ir1 B1 N1 -110.3(5)
P1 Ir1 B1 N1 -10.3(4)
P2 Ir1 B1 N1 151.5(5)
P1 Ir1 B1 N2 -175.9(5)
P2 Ir1 B1 N2 -14.1(4)
N2 B1 N1 C2 4.4(5)
Ir1 B1 N1 C2 -163.5(4)
N2 B1 N1 C8 166.1(4)
Ir1 B1 N1 C8 -1.8(7)
B1 N1 C2 C4 175.7(5)
C8 N1 C2 C4 15.7(8)
B1 N1 C2 C3 -3.7(5)
C8 N1 C2 C3 -163.6(5)
C4 C2 C3 C7 2.3(7)
N1 C2 C3 C7 -178.2(4)
C4 C2 C3 N2 -177.9(4)
N1 C2 C3 N2 1.5(5)
C7 C3 N2 B1 -179.0(5)
C2 C3 N2 B1 1.3(5)
C7 C3 N2 C17 -17.3(9)
C2 C3 N2 C17 163.1(4)
N1 B1 N2 C3 -3.5(5)
Ir1 B1 N2 C3 164.4(4)
N1 B1 N2 C17 -167.2(4)
Ir1 B1 N2 C17 0.7(7)
N1 C2 C4 C5 179.0(5)
C3 C2 C4 C5 -1.7(7)
C2 C4 C5 C6 -0.2(8)
C4 C5 C6 C7 1.5(8)
N2 C3 C7 C6 179.3(5)
C2 C3 C7 C6 -1.0(7)
C5 C6 C7 C3 -0.8(8)
C2 N1 C8 P1 173.9(4)
B1 N1 C8 P1 16.0(6)
N1 C8 P1 C13 -143.9(3)
N1 C8 P1 C9 100.5(4)
N1 C8 P1 Ir1 -20.5(4)
C1 Ir1 P1 C8 110.3(2)
B1 Ir1 P1 C8 15.4(2)
P2 Ir1 P1 C8 -22.8(2)
Cl1 Ir1 P1 C8 -158.91(18)
C1 Ir1 P1 C13 -137.3(2)
B1 Ir1 P1 C13 127.9(2)
P2 Ir1 P1 C13 89.6(2)
Cl1 Ir1 P1 C13 -46.45(19)
C1 Ir1 P1 C9 -3.2(2)
B1 Ir1 P1 C9 -98.0(2)
P2 Ir1 P1 C9 -136.26(18)
Cl1 Ir1 P1 C9 87.65(17)
C8 P1 C9 C10 68.2(4)
C13 P1 C9 C10 -41.0(4)
Ir1 P1 C9 C10 -178.2(3)
C8 P1 C9 C12 -169.3(4)
C13 P1 C9 C12 81.5(4)
Ir1 P1 C9 C12 -55.8(4)
C8 P1 C9 C11 -50.9(4)
C13 P1 C9 C11 -160.1(3)
Ir1 P1 C9 C11 62.7(4)
C8 P1 C13 C15 -165.3(4)
C9 P1 C13 C15 -54.8(4)
Ir1 P1 C13 C15 81.0(4)
C8 P1 C13 C16 78.1(4)
C9 P1 C13 C16 -171.4(4)
Ir1 P1 C13 C16 -35.6(4)
C8 P1 C13 C14 -42.2(4)
C9 P1 C13 C14 68.3(4)
Ir1 P1 C13 C14 -155.9(3)
C3 N2 C17 P2 -143.0(4)
B1 N2 C17 P2 17.1(5)
N2 C17 P2 C22 -150.6(3)
N2 C17 P2 C18 94.2(3)
N2 C17 P2 Ir1 -23.8(3)
C1 Ir1 P2 C17 -76.1(2)
B1 Ir1 P2 C17 18.9(2)
P1 Ir1 P2 C17 57.31(19)
Cl1 Ir1 P2 C17 -166.73(16)
C1 Ir1 P2 C22 39.5(2)
B1 Ir1 P2 C22 134.5(3)
P1 Ir1 P2 C22 172.92(19)
Cl1 Ir1 P2 C22 -51.12(19)
C1 Ir1 P2 C18 172.8(2)
B1 Ir1 P2 C18 -92.2(2)
P1 Ir1 P2 C18 -53.9(2)
Cl1 Ir1 P2 C18 82.10(18)
C17 P2 C18 C20 70.5(4)
C22 P2 C18 C20 -39.5(4)
Ir1 P2 C18 C20 -177.3(3)
C17 P2 C18 C21 -166.3(4)
C22 P2 C18 C21 83.7(4)
Ir1 P2 C18 C21 -54.1(4)
C17 P2 C18 C19 -48.2(4)
C22 P2 C18 C19 -158.2(3)
Ir1 P2 C18 C19 64.0(4)
C17 P2 C22 C23 79.4(4)
C18 P2 C22 C23 -171.0(3)
Ir1 P2 C22 C23 -36.8(4)
C17 P2 C22 C24 -39.9(4)
C18 P2 C22 C24 69.8(4)
Ir1 P2 C22 C24 -156.1(3)
C17 P2 C22 C25 -163.4(4)
C18 P2 C22 C25 -53.7(4)
Ir1 P2 C22 C25 80.4(4)
C29 O2 C26 C27 -11.8(8)
O2 C26 C27 C28 23.3(7)
C26 C27 C28 C29 -25.3(8)
C26 O2 C29 C28 -5.1(9)
C27 C28 C29 O2 19.5(9)
